data_1566145
loop_
_publ_author_name
'Forensi, Silvia'
'Stopin, Antoine'
'de Leo, Federica'
'Wouters, Johan'
'Bonifazi, Davide'

_publ_section_title
;
 1,8,10-Trisubstituted anthracenyl hydrocarbons: Towards versatile
 scaffolds for multiple-H-bonded recognition arrays
;
_journal_issue 51
_journal_name_full Tetrahedron
_journal_page_first 131299
_journal_paper_doi 10.1016/j.tet.2020.131299
_journal_volume 76
_journal_year 2020
_chemical_formula_moiety 'C14 H10 Cl2 O2'
_chemical_formula_sum 'C14 H10 Cl2 O2'
_chemical_formula_weight 281.12
_space_group_IT_number 2
_space_group_name_Hall '-P 1'
_space_group_name_H-M_alt 'P -1'
_symmetry_cell_setting triclinic
_symmetry_space_group_name_Hall '-P 1'
_symmetry_space_group_name_H-M 'P -1'
_atom_sites_solution_hydrogens geom
_atom_sites_solution_primary direct
_atom_sites_solution_secondary difmap
_audit_creation_method SHELXL-97
_cell_angle_alpha 93.774(7)
_cell_angle_beta 103.555(8)
_cell_angle_gamma 92.372(7)
_cell_formula_units_Z 2
_cell_length_a 7.2545(6)
_cell_length_b 7.8698(6)
_cell_length_c 10.9539(10)
_cell_measurement_reflns_used 2190
_cell_measurement_temperature 293(2)
_cell_measurement_theta_max 28.8230
_cell_measurement_theta_min 3.0450
_cell_volume 605.59(9)
_computing_cell_refinement
;
CrysAlisPro, Agilent Technologies,
Version 1.171.37.34 (release 22-05-2014 CrysAlis171 .NET)
(compiled May 22 2014,16:03:01)
;
_computing_data_collection
;
CrysAlisPro, Agilent Technologies,
Version 1.171.37.34 (release 22-05-2014 CrysAlis171 .NET)
(compiled May 22 2014,16:03:01)
;
_computing_data_reduction
;
CrysAlisPro, Agilent Technologies,
Version 1.171.37.34 (release 22-05-2014 CrysAlis171 .NET)
(compiled May 22 2014,16:03:01)
;
_computing_structure_refinement 'SHELXL-97 (Sheldrick, 1997)'
_computing_structure_solution shelxs86
_diffrn_ambient_temperature 293(2)
_diffrn_detector 'CCD plate'
_diffrn_detector_area_resol_mean 5.1856
_diffrn_detector_type Ruby
_diffrn_measured_fraction_theta_full 0.999
_diffrn_measured_fraction_theta_max 0.999
_diffrn_measurement_device 'four-circle diffractometer'
_diffrn_measurement_device_type 'Xcalibur, Ruby, Gemini ultra'
_diffrn_measurement_method '\w scans'
_diffrn_radiation_monochromator graphite
_diffrn_radiation_source 'fine-focus sealed tube'
_diffrn_radiation_type MoK\a
_diffrn_radiation_wavelength 0.71073
_diffrn_reflns_av_R_equivalents 0.0330
_diffrn_reflns_av_sigmaI/netI 0.0438
_diffrn_reflns_limit_h_max 7
_diffrn_reflns_limit_h_min -8
_diffrn_reflns_limit_k_max 9
_diffrn_reflns_limit_k_min -9
_diffrn_reflns_limit_l_max 13
_diffrn_reflns_limit_l_min -10
_diffrn_reflns_number 4353
_diffrn_reflns_theta_full 25.00
_diffrn_reflns_theta_max 25.02
_diffrn_reflns_theta_min 2.89
_exptl_absorpt_coefficient_mu 0.525
_exptl_absorpt_correction_T_max 0.9115
_exptl_absorpt_correction_T_min 0.7944
_exptl_absorpt_correction_type multi-scan
_exptl_absorpt_process_details
;
CrysAlisPro, Agilent Technologies,
Version 1.171.37.34 (release 22-05-2014 CrysAlis171 .NET)
(compiled May 22 2014,16:03:01)
Empirical absorption correction using spherical harmonics,
 implemented in SCALE3 ABSPACK scaling algorithm.
;
_exptl_crystal_colour colorless
_exptl_crystal_density_diffrn 1.542
_exptl_crystal_density_method 'not measured'
_exptl_crystal_description Prism
_exptl_crystal_F_000 288
_exptl_crystal_size_max 0.46
_exptl_crystal_size_mid 0.30
_exptl_crystal_size_min 0.18
_refine_diff_density_max 0.298
_refine_diff_density_min -0.271
_refine_diff_density_rms 0.057
_refine_ls_extinction_method none
_refine_ls_goodness_of_fit_ref 1.111
_refine_ls_hydrogen_treatment mixed
_refine_ls_matrix_type full
_refine_ls_number_parameters 179
_refine_ls_number_reflns 2136
_refine_ls_number_restraints 2
_refine_ls_restrained_S_all 1.110
_refine_ls_R_factor_all 0.0618
_refine_ls_R_factor_gt 0.0511
_refine_ls_shift/su_max 0.000
_refine_ls_shift/su_mean 0.000
_refine_ls_structure_factor_coef Fsqd
_refine_ls_weighting_details 'calc w=1/[\s^2^(Fo^2^)+(0.0491P)^2^+0.3495P] where P=(Fo^2^+2Fc^2^)/3'
_refine_ls_weighting_scheme calc
_refine_ls_wR_factor_gt 0.1175
_refine_ls_wR_factor_ref 0.1239
_reflns_number_gt 1826
_reflns_number_total 2136
_reflns_threshold_expression >2sigma(I)
_cod_data_source_file Tetrahedron-2020-76-131299.cif
_cod_data_source_block 9
_cod_database_code 1566145

loop_
_symmetry_equiv_pos_as_xyz
'x, y, z'
'-x, -y, -z'

loop_
_atom_site_label
_atom_site_type_symbol
_atom_site_fract_x
_atom_site_fract_y
_atom_site_fract_z
_atom_site_U_iso_or_equiv
_atom_site_adp_type
_atom_site_occupancy
_atom_site_symmetry_multiplicity
_atom_site_calc_flag
_atom_site_refinement_flags
_atom_site_disorder_assembly
_atom_site_disorder_group
C1 C 0.3842(4) 0.1777(4) 0.7882(3) 0.0420(7) Uani 1 1 d . . .
C2 C 0.4743(5) 0.0348(4) 0.8329(3) 0.0531(8) Uani 1 1 d . . .
H2 H 0.4053 -0.0689 0.8272 0.064 Uiso 1 1 calc R . .
C3 C 0.6667(5) 0.0472(4) 0.8859(3) 0.0578(9) Uani 1 1 d . . .
H3 H 0.7277 -0.0487 0.9158 0.069 Uiso 1 1 calc R . .
C4 C 0.7699(5) 0.2011(4) 0.8952(3) 0.0484(8) Uani 1 1 d . . .
H4 H 0.8994 0.2094 0.9322 0.058 Uiso 1 1 calc R . .
C5 C 0.7816(4) 0.5153(4) 0.8614(3) 0.0375(6) Uani 1 1 d . . .
C6 C 0.6782(4) 0.3432(3) 0.8485(2) 0.0359(6) Uani 1 1 d . . .
C7 C 0.7174(4) 0.6116(3) 0.7465(3) 0.0357(6) Uani 1 1 d . . .
C8 C 0.8458(4) 0.7109(4) 0.7005(3) 0.0455(7) Uani 1 1 d . . .
H8 H 0.9747 0.7170 0.7393 0.055 Uiso 1 1 calc R . .
C9 C 0.7781(5) 0.8000(4) 0.5965(3) 0.0510(8) Uani 1 1 d . . .
H9 H 0.8626 0.8666 0.5650 0.061 Uiso 1 1 calc R . .
C10 C 0.5880(5) 0.7921(4) 0.5386(3) 0.0475(8) Uani 1 1 d . . .
H10 H 0.5441 0.8521 0.4682 0.057 Uiso 1 1 calc R . .
C11 C 0.4624(4) 0.6937(4) 0.5860(3) 0.0402(7) Uani 1 1 d . . .
C12 C 0.5240(4) 0.6010(3) 0.6903(2) 0.0327(6) Uani 1 1 d . . .
C13 C 0.3915(4) 0.4927(3) 0.7452(3) 0.0349(6) Uani 1 1 d . . .
C14 C 0.4835(4) 0.3339(3) 0.7931(2) 0.0332(6) Uani 1 1 d . . .
O1 O 0.7459(3) 0.6181(3) 0.96725(19) 0.0448(5) Uani 1 1 d D . .
O2 O 0.3405(3) 0.5933(3) 0.8467(2) 0.0448(5) Uani 1 1 d D . .
Cl1 Cl 0.13959(12) 0.15848(12) 0.72536(8) 0.0627(3) Uani 1 1 d . . .
Cl2 Cl 0.22186(12) 0.69253(12) 0.51285(8) 0.0611(3) Uani 1 1 d . . .
H13 H 0.281(4) 0.467(3) 0.687(3) 0.036(7) Uiso 1 1 d . . .
H5 H 0.915(4) 0.509(4) 0.876(3) 0.046(8) Uiso 1 1 d . . .
H1O H 0.748(7) 0.554(5) 1.023(3) 0.105(17) Uiso 1 1 d D . .
H2O H 0.434(5) 0.624(7) 0.904(4) 0.15(2) Uiso 1 1 d D . .

loop_
_atom_site_aniso_label
_atom_site_aniso_U_11
_atom_site_aniso_U_22
_atom_site_aniso_U_33
_atom_site_aniso_U_23
_atom_site_aniso_U_13
_atom_site_aniso_U_12
C1 0.0530(17) 0.0397(17) 0.0362(15) -0.0040(12) 0.0202(13) -0.0096(13)
C2 0.084(2) 0.0268(15) 0.0555(19) 0.0016(14) 0.0317(18) -0.0046(15)
C3 0.085(3) 0.0345(17) 0.063(2) 0.0129(15) 0.0316(19) 0.0187(16)
C4 0.0598(19) 0.0420(18) 0.0483(18) 0.0076(14) 0.0200(15) 0.0115(14)
C5 0.0314(14) 0.0409(16) 0.0408(15) 0.0040(12) 0.0099(12) 0.0004(11)
C6 0.0438(15) 0.0335(15) 0.0333(14) 0.0030(11) 0.0151(12) 0.0027(11)
C7 0.0409(14) 0.0301(14) 0.0377(14) -0.0004(11) 0.0144(12) -0.0023(11)
C8 0.0513(17) 0.0432(17) 0.0454(17) 0.0004(14) 0.0202(14) -0.0048(13)
C9 0.066(2) 0.0422(18) 0.0506(18) 0.0069(14) 0.0276(16) -0.0092(15)
C10 0.078(2) 0.0340(16) 0.0373(16) 0.0093(13) 0.0241(16) 0.0062(14)
C11 0.0515(17) 0.0359(15) 0.0347(15) 0.0022(12) 0.0126(13) 0.0078(12)
C12 0.0420(14) 0.0270(13) 0.0318(14) -0.0004(11) 0.0146(12) 0.0037(11)
C13 0.0331(14) 0.0366(15) 0.0338(14) 0.0023(12) 0.0058(12) 0.0005(11)
C14 0.0424(14) 0.0295(14) 0.0305(14) 0.0009(11) 0.0150(12) -0.0008(11)
O1 0.0575(13) 0.0403(12) 0.0361(11) -0.0004(9) 0.0122(10) -0.0068(9)
O2 0.0541(13) 0.0409(12) 0.0452(12) 0.0069(9) 0.0209(11) 0.0121(10)
Cl1 0.0563(5) 0.0664(6) 0.0623(5) -0.0007(4) 0.0147(4) -0.0267(4)
Cl2 0.0560(5) 0.0735(6) 0.0525(5) 0.0180(4) 0.0043(4) 0.0179(4)

loop_
_atom_type_symbol
_atom_type_description
_atom_type_scat_dispersion_real
_atom_type_scat_dispersion_imag
_atom_type_scat_source
C C 0.0033 0.0016 'International Tables Vol C Tables 4.2.6.8 and 6.1.1.4'
H H 0.0000 0.0000 'International Tables Vol C Tables 4.2.6.8 and 6.1.1.4'
O O 0.0106 0.0060 'International Tables Vol C Tables 4.2.6.8 and 6.1.1.4'
Cl Cl 0.1484 0.1585 'International Tables Vol C Tables 4.2.6.8 and 6.1.1.4'

loop_
_geom_angle_atom_site_label_1
_geom_angle_atom_site_label_2
_geom_angle_atom_site_label_3
_geom_angle
_geom_angle_site_symmetry_1
_geom_angle_site_symmetry_3
C2 C1 C14 121.7(3) . .
C2 C1 Cl1 118.3(2) . .
C14 C1 Cl1 120.0(2) . .
C3 C2 C1 119.5(3) . .
C3 C2 H2 120.2 . .
C1 C2 H2 120.2 . .
C2 C3 C4 120.5(3) . .
C2 C3 H3 119.7 . .
C4 C3 H3 119.7 . .
C3 C4 C6 119.4(3) . .
C3 C4 H4 120.3 . .
C6 C4 H4 120.3 . .
O1 C5 C7 107.2(2) . .
O1 C5 C6 110.1(2) . .
C7 C5 C6 112.0(2) . .
O1 C5 H5 106.9(18) . .
C7 C5 H5 107.3(18) . .
C6 C5 H5 113.1(18) . .
C4 C6 C14 121.3(3) . .
C4 C6 C5 121.6(3) . .
C14 C6 C5 117.1(2) . .
C12 C7 C8 121.6(3) . .
C12 C7 C5 117.1(2) . .
C8 C7 C5 121.3(3) . .
C9 C8 C7 118.8(3) . .
C9 C8 H8 120.6 . .
C7 C8 H8 120.6 . .
C10 C9 C8 121.1(3) . .
C10 C9 H9 119.4 . .
C8 C9 H9 119.4 . .
C9 C10 C11 119.3(3) . .
C9 C10 H10 120.3 . .
C11 C10 H10 120.3 . .
C10 C11 C12 121.7(3) . .
C10 C11 Cl2 117.9(2) . .
C12 C11 Cl2 120.5(2) . .
C7 C12 C11 117.5(2) . .
C7 C12 C13 119.2(2) . .
C11 C12 C13 123.3(2) . .
O2 C13 C14 110.3(2) . .
O2 C13 C12 108.7(2) . .
C14 C13 C12 111.0(2) . .
O2 C13 H13 105.6(18) . .
C14 C13 H13 111.3(17) . .
C12 C13 H13 109.8(17) . .
C1 C14 C6 117.5(2) . .
C1 C14 C13 123.6(2) . .
C6 C14 C13 118.9(2) . .
C5 O1 H1O 106(3) . .
C13 O2 H2O 112(4) . .

loop_
_geom_bond_atom_site_label_1
_geom_bond_atom_site_label_2
_geom_bond_distance
_geom_bond_site_symmetry_2
C1 C2 1.384(4) .
C1 C14 1.390(4) .
C1 Cl1 1.743(3) .
C2 C3 1.377(5) .
C2 H2 0.9300 .
C3 C4 1.382(5) .
C3 H3 0.9300 .
C4 C6 1.390(4) .
C4 H4 0.9300 .
C5 O1 1.449(3) .
C5 C7 1.502(4) .
C5 C6 1.503(4) .
C5 H5 0.95(3) .
C6 C14 1.398(4) .
C7 C12 1.390(4) .
C7 C8 1.394(4) .
C8 C9 1.380(4) .
C8 H8 0.9300 .
C9 C10 1.373(4) .
C9 H9 0.9300 .
C10 C11 1.384(4) .
C10 H10 0.9300 .
C11 C12 1.391(4) .
C11 Cl2 1.740(3) .
C12 C13 1.511(4) .
C13 O2 1.450(3) .
C13 C14 1.508(4) .
C13 H13 0.91(3) .
O1 H1O 0.8199(11) .
O2 H2O 0.8200(11) .

loop_
_geom_torsion_atom_site_label_1
_geom_torsion_atom_site_label_2
_geom_torsion_atom_site_label_3
_geom_torsion_atom_site_label_4
_geom_torsion
_geom_torsion_site_symmetry_1
_geom_torsion_site_symmetry_2
_geom_torsion_site_symmetry_3
_geom_torsion_site_symmetry_4
C14 C1 C2 C3 1.2(5) . . . .
Cl1 C1 C2 C3 -178.4(2) . . . .
C1 C2 C3 C4 0.3(5) . . . .
C2 C3 C4 C6 -1.0(5) . . . .
C3 C4 C6 C14 0.4(4) . . . .
C3 C4 C6 C5 177.2(3) . . . .
O1 C5 C6 C4 -98.9(3) . . . .
C7 C5 C6 C4 142.0(3) . . . .
O1 C5 C6 C14 78.1(3) . . . .
C7 C5 C6 C14 -41.0(3) . . . .
O1 C5 C7 C12 -80.5(3) . . . .
C6 C5 C7 C12 40.3(3) . . . .
O1 C5 C7 C8 97.8(3) . . . .
C6 C5 C7 C8 -141.4(3) . . . .
C12 C7 C8 C9 -0.2(4) . . . .
C5 C7 C8 C9 -178.4(3) . . . .
C7 C8 C9 C10 0.0(5) . . . .
C8 C9 C10 C11 0.4(5) . . . .
C9 C10 C11 C12 -0.7(4) . . . .
C9 C10 C11 Cl2 178.0(2) . . . .
C8 C7 C12 C11 -0.1(4) . . . .
C5 C7 C12 C11 178.2(2) . . . .
C8 C7 C12 C13 -179.4(3) . . . .
C5 C7 C12 C13 -1.1(4) . . . .
C10 C11 C12 C7 0.5(4) . . . .
Cl2 C11 C12 C7 -178.1(2) . . . .
C10 C11 C12 C13 179.8(3) . . . .
Cl2 C11 C12 C13 1.2(4) . . . .
C7 C12 C13 O2 84.8(3) . . . .
C11 C12 C13 O2 -94.5(3) . . . .
C7 C12 C13 C14 -36.7(3) . . . .
C11 C12 C13 C14 144.1(3) . . . .
C2 C1 C14 C6 -1.8(4) . . . .
Cl1 C1 C14 C6 177.79(19) . . . .
C2 C1 C14 C13 179.8(3) . . . .
Cl1 C1 C14 C13 -0.6(4) . . . .
C4 C6 C14 C1 1.0(4) . . . .
C5 C6 C14 C1 -175.9(2) . . . .
C4 C6 C14 C13 179.5(3) . . . .
C5 C6 C14 C13 2.5(3) . . . .
O2 C13 C14 C1 93.6(3) . . . .
C12 C13 C14 C1 -145.9(3) . . . .
O2 C13 C14 C6 -84.7(3) . . . .
C12 C13 C14 C6 35.8(3) . . . .
